data_2240884
loop_
_publ_author_name
'Ni, Min'
'Li, Quanle'
'Chen, Hao'
'Li, Shengqing'

_publ_section_title
;
 Crystal structure of [NaZn(BTC)(H~2~O)~4~]&#x00B7;1.5H~2~O (BTC =
 benzene-1,3,5-tricarboxylate): a heterometallic coordination compound
;
_journal_coeditor_code ZP2017
_journal_issue 7
_journal_name_full 'Acta Crystallographica Section E'
_journal_page_first m143
_journal_page_last m144
_journal_paper_doi 10.1107/S2056989015012001
_journal_volume 71
_journal_year 2015
_chemical_formula_iupac '[Na Zn (C9 H3 O6) (H2 O)4], 1.5H2 O'
_chemical_formula_moiety 'C9 H11 Na O10 Zn, 1.5(H2 O)'
_chemical_formula_sum 'C9 H14 Na O11.5 Zn'
_chemical_formula_weight 394.56
_chemical_name_systematic
;
Poly[[\m-aqua-triaqua(\m~3~-benzene-1,3,5-tricarboxylato)sodiumzinc]
sesquihydrate]
;
_space_group_crystal_system triclinic
_space_group_IT_number 2
_space_group_name_Hall '-P 1'
_space_group_name_H-M_alt 'P -1'
_symmetry_space_group_name_Hall '-P 1'
_symmetry_space_group_name_H-M 'P -1'
_atom_sites_solution_hydrogens mixed
_atom_sites_solution_primary direct
_atom_sites_solution_secondary difmap
_audit_creation_method
;
Olex2 1.2
(compiled 2014.12.26 svn.r3119 for OlexSys, GUI svn.r4998)
;
_cell_angle_alpha 66.923(2)
_cell_angle_beta 73.598(2)
_cell_angle_gamma 84.720(3)
_cell_formula_units_Z 2
_cell_length_a 7.0980(11)
_cell_length_b 9.8000(16)
_cell_length_c 11.2043(17)
_cell_measurement_reflns_used 1047
_cell_measurement_temperature 296(2)
_cell_measurement_theta_max 22.53
_cell_measurement_theta_min 2.40
_cell_volume 687.68(19)
_computing_cell_refinement
;
SAINT-Plus (Bruker, 2009)
;
_computing_data_collection
;
APEX2 (Bruker, 2009)
;
_computing_data_reduction
;
SAINT-Plus (Bruker, 2009)
;
_computing_molecular_graphics
;
OLEX2 (Dolomanov <i>et al.</i>,  2009)
;
_computing_publication_material
;
OLEX2 (Dolomanov <i>et al.</i>,  2009)
;
_computing_structure_refinement
;
SHELXL2013 (Sheldrick, 2015)
;
_computing_structure_solution
;
SHELXS7 (Sheldrick, 2008)
;
_diffrn_ambient_temperature 296.15
_diffrn_measured_fraction_theta_full 0.985
_diffrn_measured_fraction_theta_max 0.902
_diffrn_measurement_device_type 'Bruker APEXII CCD'
_diffrn_measurement_method '\f and \w scans'
_diffrn_radiation_type MoK\a
_diffrn_radiation_wavelength 0.71073
_diffrn_reflns_av_R_equivalents 0.0513
_diffrn_reflns_limit_h_max 10
_diffrn_reflns_limit_h_min -10
_diffrn_reflns_limit_k_max 14
_diffrn_reflns_limit_k_min -14
_diffrn_reflns_limit_l_max 16
_diffrn_reflns_limit_l_min -16
_diffrn_reflns_number 7585
_diffrn_reflns_theta_full 25.242
_diffrn_reflns_theta_max 32.044
_diffrn_reflns_theta_min 2.259
_exptl_absorpt_coefficient_mu 1.879
_exptl_absorpt_correction_T_max 0.9633
_exptl_absorpt_correction_T_min 0.9117
_exptl_absorpt_correction_type multi-scan
_exptl_absorpt_process_details
;
(SADABS; Bruker, 2009)
;
_exptl_crystal_colour colourless
_exptl_crystal_density_diffrn 1.906
_exptl_crystal_density_method ' not measured'
_exptl_crystal_description block
_exptl_crystal_F_000 402
_exptl_crystal_size_max 0.05
_exptl_crystal_size_mid 0.03
_exptl_crystal_size_min 0.02
_refine_diff_density_max 0.791
_refine_diff_density_min -0.690
_refine_ls_extinction_method none
_refine_ls_goodness_of_fit_ref 0.967
_refine_ls_hydrogen_treatment constr
_refine_ls_matrix_type full
_refine_ls_number_parameters 214
_refine_ls_number_reflns 4331
_refine_ls_number_restraints 0
_refine_ls_restrained_S_all 0.967
_refine_ls_R_factor_all 0.1089
_refine_ls_R_factor_gt 0.0512
_refine_ls_shift/su_max 0.001
_refine_ls_shift/su_mean 0.000
_refine_ls_structure_factor_coef Fsqd
_refine_ls_weighting_details
;
 w=1/[\s^2^(Fo^2^)+(0.0356P)^2^]
 where P=(Fo^2^+2Fc^2^)/3
;
_refine_ls_weighting_scheme calc
_refine_ls_wR_factor_gt 0.0923
_refine_ls_wR_factor_ref 0.1130
_reflns_number_gt 2567
_reflns_number_total 4331
_reflns_threshold_expression I>2\s(I)
_cod_data_source_file zp2017sup1.cif
_cod_data_source_block I
_cod_original_formula_sum 'C9 H14 Na O11.50 Zn'
_cod_database_code 2240884
_cod_database_fobs_code 2240884
_shelx_space_group_comment
;
The symmetry employed for this shelxl refinement is uniquely defined
by the following loop, which should always be used as a source of
symmetry information in preference to the above space-group names.
They are only intended as comments.
;
_shelx_estimated_absorpt_t_min 0.912
_shelx_estimated_absorpt_t_max 0.963
_shelxl_version_number 20.13

loop_
_space_group_symop_operation_xyz
'x, y, z'
'-x, -y, -z'

loop_
_atom_site_type_symbol
_atom_site_label
_atom_site_fract_x
_atom_site_fract_y
_atom_site_fract_z
_atom_site_U_iso_or_equiv
_atom_site_adp_type
_atom_site_calc_flag
_atom_site_occupancy
_atom_site_disorder_assembly
_atom_site_disorder_group
Zn Zn1 0.69252(6) 1.17043(4) 0.17723(4) 0.02302(13) Uani d 1 . .
Na Na1 0.5000 1.0000 0.0000 0.0322(5) Uani d 1 . .
Na Na2 0.5000 0.0000 0.5000 0.0319(5) Uani d 1 . .
C C1 0.7424(5) 0.7068(3) 0.3327(3) 0.0184(7) Uani d 1 . .
C C2 0.7376(5) 0.5950(3) 0.2865(3) 0.0186(7) Uani d 1 . .
H H2 0.7312 0.6192 0.1988 0.022 Uiso calc 1 . .
C C3 0.7423(5) 0.4476(3) 0.3710(3) 0.0188(7) Uani d 1 . .
C C4 0.7512(5) 0.4130(4) 0.5013(3) 0.0207(7) Uani d 1 . .
H H4 0.7529 0.3140 0.5581 0.025 Uiso calc 1 . .
C C5 0.7576(5) 0.5231(4) 0.5492(3) 0.0211(7) Uani d 1 . .
C C6 0.7566(5) 0.6703(4) 0.4623(3) 0.0204(7) Uani d 1 . .
H H6 0.7657 0.7455 0.4917 0.024 Uiso calc 1 . .
C C7 0.7273(5) 0.8667(4) 0.2423(3) 0.0204(7) Uani d 1 . .
C C8 0.7345(5) 0.3229(4) 0.3272(3) 0.0206(7) Uani d 1 . .
C C9 0.7632(5) 0.4837(5) 0.6923(4) 0.0291(8) Uani d 1 . .
O O1 0.7044(4) 0.9607(3) 0.2967(3) 0.0371(7) Uani d 1 . .
O O2 0.7376(4) 0.8999(3) 0.1217(3) 0.0341(6) Uani d 1 . .
O O3 0.7335(4) 0.1931(3) 0.4071(3) 0.0325(6) Uani d 1 . .
O O4 0.7242(4) 0.3558(3) 0.2063(2) 0.0268(6) Uani d 1 . .
O O5 0.7596(4) 0.3477(4) 0.7661(3) 0.0467(8) Uani d 1 . .
O O6 0.7682(4) 0.5863(4) 0.7316(3) 0.0479(8) Uani d 1 . .
O O7 0.5762(4) 1.2363(3) 0.0195(2) 0.0292(6) Uani d 1 . .
H H7A 0.6483 1.2811 -0.0557 0.044 Uiso d 1 . .
H H7B 0.4703 1.2778 0.0249 0.044 Uiso d 1 . .
O O8 0.3875(4) 1.1497(3) 0.3061(3) 0.0396(7) Uani d 1 . .
H H8A 0.3040 1.0995 0.3031 0.059 Uiso d 1 . .
H H8B 0.3305 1.2022 0.3464 0.059 Uiso d 1 . .
O O9 0.9800(4) 1.1943(3) 0.0630(3) 0.0382(7) Uani d 1 . .
H H9A 1.0364 1.2580 0.0713 0.057 Uiso d 1 . .
H H9B 1.0536 1.1721 0.0026 0.057 Uiso d 1 . .
O O10 0.2322(5) 0.9423(4) 0.2021(4) 0.0790(13) Uani d 1 . .
H H10A 0.1808 0.8593 0.2402 0.119 Uiso d 1 . .
H H10B 0.1445 1.0027 0.1899 0.119 Uiso d 1 . .
O O11 0.0497(9) 0.9938(8) 0.4107(6) 0.0482(16) Uani d 0.5 A -1
H H11A -0.0558 1.0390 0.3993 0.072 Uiso d 0.5 A -1
H H11B 0.0429 0.9553 0.4942 0.072 Uiso d 0.5 A -1
O O12 0.7580(4) 0.6003(3) 0.9650(2) 0.0294(6) Uani d 1 . .
H H12A 0.7717 0.5773 0.9002 0.044 Uiso d 1 . .
H H12B 0.7499 0.5234 1.0318 0.044 Uiso d 1 . .

loop_
_atom_site_aniso_label
_atom_site_aniso_U_11
_atom_site_aniso_U_22
_atom_site_aniso_U_33
_atom_site_aniso_U_12
_atom_site_aniso_U_13
_atom_site_aniso_U_23
Zn1 0.0340(2) 0.01306(19) 0.0218(2) -0.00099(15) -0.00540(16) -0.00759(16)
Na1 0.0424(13) 0.0290(11) 0.0309(12) 0.0027(9) -0.0169(10) -0.0128(10)
Na2 0.0457(13) 0.0204(10) 0.0228(11) -0.0072(9) -0.0013(9) -0.0048(9)
C1 0.0191(16) 0.0153(15) 0.0210(17) -0.0019(12) -0.0009(13) -0.0096(13)
C2 0.0267(18) 0.0163(16) 0.0141(16) -0.0003(13) -0.0044(13) -0.0078(13)
C3 0.0211(17) 0.0145(15) 0.0205(17) -0.0018(12) -0.0023(13) -0.0081(13)
C4 0.0239(18) 0.0150(16) 0.0184(17) 0.0016(13) -0.0045(13) -0.0025(13)
C5 0.0217(17) 0.0228(17) 0.0150(17) 0.0005(13) -0.0033(13) -0.0045(14)
C6 0.0259(18) 0.0190(16) 0.0194(17) 0.0014(13) -0.0039(13) -0.0123(14)
C7 0.0221(17) 0.0146(16) 0.0221(18) -0.0014(13) -0.0017(14) -0.0070(14)
C8 0.0229(17) 0.0170(16) 0.0221(18) 0.0007(13) -0.0047(14) -0.0089(14)
C9 0.0241(19) 0.044(2) 0.0187(19) 0.0110(16) -0.0063(15) -0.0131(18)
O1 0.071(2) 0.0100(12) 0.0212(14) 0.0004(12) 0.0018(13) -0.0062(11)
O2 0.0607(19) 0.0187(13) 0.0253(15) 0.0030(12) -0.0202(13) -0.0053(11)
O3 0.0481(17) 0.0124(12) 0.0351(16) 0.0001(11) -0.0128(12) -0.0058(11)
O4 0.0411(15) 0.0191(12) 0.0235(14) -0.0019(10) -0.0079(11) -0.0117(11)
O5 0.0529(19) 0.053(2) 0.0203(15) 0.0040(15) -0.0114(13) 0.0006(14)
O6 0.058(2) 0.070(2) 0.0325(17) 0.0229(17) -0.0228(14) -0.0346(17)
O7 0.0337(15) 0.0261(14) 0.0213(14) 0.0047(11) -0.0037(11) -0.0057(11)
O8 0.0298(15) 0.065(2) 0.0303(16) -0.0049(13) -0.0034(12) -0.0265(15)
O9 0.0386(17) 0.0369(16) 0.0418(18) -0.0062(12) 0.0029(13) -0.0260(14)
O10 0.059(2) 0.062(3) 0.068(3) 0.0028(18) -0.0052(18) 0.016(2)
O11 0.041(4) 0.052(4) 0.052(4) 0.008(3) -0.018(3) -0.019(4)
O12 0.0440(16) 0.0224(13) 0.0223(14) -0.0001(11) -0.0096(11) -0.0086(11)

loop_
_atom_type_symbol
_atom_type_description
_atom_type_scat_dispersion_real
_atom_type_scat_dispersion_imag
_atom_type_scat_source
C C 0.0033 0.0016 'International Tables Vol C Tables 4.2.6.8 and 6.1.1.4'
H H 0.0000 0.0000 'International Tables Vol C Tables 4.2.6.8 and 6.1.1.4'
Na Na 0.0362 0.0249 'International Tables Vol C Tables 4.2.6.8 and 6.1.1.4'
O O 0.0106 0.0060 'International Tables Vol C Tables 4.2.6.8 and 6.1.1.4'
Zn Zn 0.2839 1.4301 'International Tables Vol C Tables 4.2.6.8 and 6.1.1.4'

loop_
_geom_angle_atom_site_label_1
_geom_angle_atom_site_label_2
_geom_angle_atom_site_label_3
_geom_angle_site_symmetry_1
_geom_angle_site_symmetry_3
_geom_angle
Na2 Zn1 Na1 1_565 . 108.751(15)
O1 Zn1 Na1 . . 81.47(8)
O1 Zn1 Na2 . 1_565 49.45(7)
O1 Zn1 O4 . 1_565 129.50(11)
O1 Zn1 O7 . . 123.49(11)
O1 Zn1 O8 . . 83.14(11)
O1 Zn1 O9 . . 97.22(11)
O4 Zn1 Na1 1_565 . 147.26(7)
O4 Zn1 Na2 1_565 1_565 89.66(7)
O4 Zn1 O7 1_565 . 105.44(10)
O4 Zn1 O8 1_565 . 88.15(11)
O4 Zn1 O9 1_565 . 89.49(10)
O7 Zn1 Na1 . . 42.24(7)
O7 Zn1 Na2 . 1_565 131.91(7)
O7 Zn1 O8 . . 86.91(10)
O7 Zn1 O9 . . 95.17(11)
O8 Zn1 Na1 . . 85.30(7)
O8 Zn1 Na2 . 1_565 47.48(7)
O9 Zn1 Na1 . . 97.50(8)
O9 Zn1 Na2 . 1_565 131.02(8)
O9 Zn1 O8 . . 177.20(11)
Zn1 Na1 Zn1 . 2_675 180.0
O2 Na1 Zn1 . . 53.49(6)
O2 Na1 Zn1 2_675 2_675 53.49(6)
O2 Na1 Zn1 2_675 . 126.51(6)
O2 Na1 Zn1 . 2_675 126.51(6)
O2 Na1 O2 2_675 . 180.0
O2 Na1 O7 2_675 2_675 83.14(8)
O2 Na1 O7 . . 83.14(8)
O2 Na1 O7 2_675 . 96.86(8)
O2 Na1 O7 . 2_675 96.86(8)
O2 Na1 O10 . 2_675 86.91(11)
O2 Na1 O10 2_675 2_675 93.09(11)
O2 Na1 O10 2_675 . 86.91(11)
O2 Na1 O10 . . 93.09(11)
O7 Na1 Zn1 2_675 . 147.65(5)
O7 Na1 Zn1 . . 32.36(5)
O7 Na1 Zn1 2_675 2_675 32.35(5)
O7 Na1 Zn1 . 2_675 147.64(5)
O7 Na1 O7 2_675 . 180.0
O10 Na1 Zn1 2_675 . 99.48(11)
O10 Na1 Zn1 . 2_675 99.48(11)
O10 Na1 Zn1 . . 80.52(11)
O10 Na1 Zn1 2_675 2_675 80.52(11)
O10 Na1 O7 . 2_675 89.62(12)
O10 Na1 O7 . . 90.38(12)
O10 Na1 O7 2_675 2_675 90.38(12)
O10 Na1 O7 2_675 . 89.62(12)
O10 Na1 O10 2_675 . 180.0
Zn1 Na2 Zn1 2_666 1_545 180.0
O1 Na2 Zn1 2_666 1_545 142.80(5)
O1 Na2 Zn1 1_545 1_545 37.20(5)
O1 Na2 Zn1 1_545 2_666 142.80(5)
O1 Na2 Zn1 2_666 2_666 37.20(5)
O1 Na2 O1 1_545 2_666 180.0
O3 Na2 Zn1 2_656 1_545 123.65(7)
O3 Na2 Zn1 . 1_545 56.35(7)
O3 Na2 Zn1 2_656 2_666 56.35(7)
O3 Na2 Zn1 . 2_666 123.65(7)
O3 Na2 O1 . 2_666 102.11(9)
O3 Na2 O1 . 1_545 77.89(9)
O3 Na2 O1 2_656 2_666 77.89(9)
O3 Na2 O1 2_656 1_545 102.11(9)
O3 Na2 O3 . 2_656 180.0
O3 Na2 O8 2_656 1_545 98.25(9)
O3 Na2 O8 2_656 2_666 81.75(9)
O3 Na2 O8 . 2_666 98.25(9)
O3 Na2 O8 . 1_545 81.75(9)
O8 Na2 Zn1 2_666 1_545 137.24(6)
O8 Na2 Zn1 1_545 2_666 137.24(6)
O8 Na2 Zn1 2_666 2_666 42.76(6)
O8 Na2 Zn1 1_545 1_545 42.76(6)
O8 Na2 O1 2_666 2_666 69.50(9)
O8 Na2 O1 2_666 1_545 110.50(9)
O8 Na2 O1 1_545 1_545 69.50(9)
O8 Na2 O1 1_545 2_666 110.50(9)
O8 Na2 O8 2_666 1_545 180.0
C2 C1 C7 . . 119.8(3)
C6 C1 C2 . . 119.7(3)
C6 C1 C7 . . 120.6(3)
C1 C2 H2 . . 119.9
C3 C2 C1 . . 120.1(3)
C3 C2 H2 . . 119.9
C2 C3 C8 . . 122.3(3)
C4 C3 C2 . . 119.4(3)
C4 C3 C8 . . 118.2(3)
C3 C4 H4 . . 119.3
C3 C4 C5 . . 121.4(3)
C5 C4 H4 . . 119.3
C4 C5 C9 . . 120.8(3)
C6 C5 C4 . . 118.3(3)
C6 C5 C9 . . 120.8(3)
C1 C6 C5 . . 121.0(3)
C1 C6 H6 . . 119.5
C5 C6 H6 . . 119.5
O1 C7 C1 . . 116.3(3)
O2 C7 C1 . . 120.1(3)
O2 C7 O1 . . 123.6(3)
O3 C8 C3 . . 120.1(3)
O3 C8 O4 . . 122.0(3)
O4 C8 C3 . . 117.9(3)
O5 C9 C5 . . 117.2(4)
O6 C9 C5 . . 118.8(4)
O6 C9 O5 . . 124.0(4)
Zn1 O1 Na2 . 1_565 93.35(9)
C7 O1 Zn1 . . 116.3(2)
C7 O1 Na2 . 1_565 140.1(2)
C7 O2 Na1 . . 130.6(2)
C8 O3 Na2 . . 132.2(2)
C8 O4 Zn1 . 1_545 110.2(2)
Zn1 O7 Na1 . . 105.40(10)
Zn1 O7 H7A . . 117.9
Zn1 O7 H7B . . 118.8
Na1 O7 H7A . . 101.6
Na1 O7 H7B . . 102.9
H7A O7 H7B . . 107.7
Zn1 O8 Na2 . 1_565 89.76(9)
Zn1 O8 H8A . . 121.4
Zn1 O8 H8B . . 129.0
Na2 O8 H8A 1_565 . 106.3
Na2 O8 H8B 1_565 . 89.2
H8A O8 H8B . . 107.7
Zn1 O9 H9A . . 109.9
Zn1 O9 H9B . . 141.4
H9A O9 H9B . . 107.7
Na1 O10 H10A . . 120.4
Na1 O10 H10B . . 110.7
H10A O10 H10B . . 107.7
H11A O11 H11B . . 109.5
H12A O12 H12B . . 107.7

loop_
_geom_bond_atom_site_label_1
_geom_bond_atom_site_label_2
_geom_bond_site_symmetry_2
_geom_bond_distance
Zn1 Na1 . 3.6267(5)
Zn1 Na2 1_565 3.2603(6)
Zn1 O1 . 1.975(2)
Zn1 O4 1_565 2.009(2)
Zn1 O7 . 2.013(2)
Zn1 O8 . 2.214(3)
Zn1 O9 . 2.058(3)
Na1 Zn1 2_675 3.6267(5)
Na1 O2 . 2.369(3)
Na1 O2 2_675 2.369(3)
Na1 O7 . 2.529(3)
Na1 O7 2_675 2.529(3)
Na1 O10 . 2.413(3)
Na1 O10 2_675 2.413(3)
Na2 Zn1 2_666 3.2603(6)
Na2 Zn1 1_545 3.2603(6)
Na2 O1 1_545 2.482(2)
Na2 O1 2_666 2.482(2)
Na2 O3 . 2.339(3)
Na2 O3 2_656 2.339(3)
Na2 O8 2_666 2.403(3)
Na2 O8 1_545 2.403(3)
C1 C2 . 1.389(4)
C1 C6 . 1.384(4)
C1 C7 . 1.509(4)
C2 H2 . 0.9300
C2 C3 . 1.386(4)
C3 C4 . 1.382(4)
C3 C8 . 1.495(4)
C4 H4 . 0.9300
C4 C5 . 1.390(5)
C5 C6 . 1.390(4)
C5 C9 . 1.506(5)
C6 H6 . 0.9300
C7 O1 . 1.267(4)
C7 O2 . 1.242(4)
C8 O3 . 1.235(4)
C8 O4 . 1.286(4)
C9 O5 . 1.262(5)
C9 O6 . 1.252(5)
O1 Na2 1_565 2.482(2)
O4 Zn1 1_545 2.009(2)
O7 H7A . 0.8201
O7 H7B . 0.8201
O8 Na2 1_565 2.403(3)
O8 H8A . 0.8200
O8 H8B . 0.8201
O9 H9A . 0.8199
O9 H9B . 0.8200
O10 H10A . 0.8200
O10 H10B . 0.8200
O11 H11A . 0.8500
O11 H11B . 0.8500
O12 H12A . 0.8203
O12 H12B . 0.8200

loop_
_geom_hbond_atom_site_label_D
_geom_hbond_atom_site_label_H
_geom_hbond_atom_site_label_A
_geom_hbond_site_symmetry_A
_geom_hbond_distance_DH
_geom_hbond_distance_HA
_geom_hbond_distance_DA
_geom_hbond_angle_DHA
O7 H7A O5 1_564 0.82 1.79 2.587(4) 162
O7 H7B O12 2_676 0.82 1.93 2.740(4) 172
O8 H8A O10 . 0.82 2.40 3.114(5) 146
O8 H8A O11 . 0.82 1.98 2.672(8) 142
O8 H8B O6 2_676 0.82 2.05 2.641(5) 128
O9 H9A O12 2_776 0.82 1.95 2.734(4) 159
O9 H9B O2 2_775 0.82 2.01 2.823(4) 170
O10 H10A O5 2_666 0.82 2.06 2.719(6) 137
O10 H10B O9 1_455 0.82 2.31 3.079(5) 155
O11 H11A O3 1_465 0.85 2.03 2.835(8) 157
O11 H11B O3 2_666 0.85 2.27 2.866(7) 127
O11 H11B O11 2_576 0.85 1.33 1.973(9) 128
O12 H12A O6 1_555 0.82 1.86 2.652(4) 161
O12 H12B O4 1_556 0.82 1.97 2.787(3) 172

loop_
_geom_torsion_atom_site_label_1
_geom_torsion_atom_site_label_2
_geom_torsion_atom_site_label_3
_geom_torsion_atom_site_label_4
_geom_torsion_site_symmetry_4
_geom_torsion
C1 C2 C3 C4 . 0.2(5)
C1 C2 C3 C8 . 179.1(3)
C1 C7 O1 Zn1 . 178.2(2)
C1 C7 O1 Na2 1_565 -48.0(5)
C1 C7 O2 Na1 . 114.6(3)
C2 C1 C6 C5 . -2.8(5)
C2 C1 C7 O1 . 170.3(3)
C2 C1 C7 O2 . -9.9(5)
C2 C3 C4 C5 . -0.7(5)
C2 C3 C8 O3 . -178.0(3)
C2 C3 C8 O4 . 0.4(5)
C3 C4 C5 C6 . -0.6(5)
C3 C4 C5 C9 . 178.8(3)
C3 C8 O3 Na2 . 116.2(3)
C3 C8 O4 Zn1 1_545 -175.2(2)
C4 C3 C8 O3 . 0.9(5)
C4 C3 C8 O4 . 179.3(3)
C4 C5 C6 C1 . 2.3(5)
C4 C5 C9 O5 . -0.8(5)
C4 C5 C9 O6 . -179.8(3)
C6 C1 C2 C3 . 1.5(5)
C6 C1 C7 O1 . -8.3(5)
C6 C1 C7 O2 . 171.6(3)
C6 C5 C9 O5 . 178.5(3)
C6 C5 C9 O6 . -0.4(5)
C7 C1 C2 C3 . -177.0(3)
C7 C1 C6 C5 . 175.7(3)
C8 C3 C4 C5 . -179.6(3)
C9 C5 C6 C1 . -177.1(3)
O1 C7 O2 Na1 . -65.6(4)
O2 C7 O1 Zn1 . -1.6(5)
O2 C7 O1 Na2 1_565 132.1(3)
O3 C8 O4 Zn1 1_545 3.1(4)
O4 C8 O3 Na2 . -62.1(5)
